data_8104998
loop_
_publ_author_name
'Xiong, Wan-Ming'
'Chen, Jing'
'Zhao, Wen'
'Zhou, Yao-Hong'
'Jing, Chen'
'Nie, Xu-Liang'

_publ_section_title
;
 Crystal structure of 1,1&#x2032;-methylenebis(3-ethyl-1H-imidazol-3-ium)
 bis(hexafluorophosphate(V)), C11H18F12N4P2
;
_journal_issue 1
_journal_name_full 'Zeitschrift f\"ur Kristallographie - New Crystal Structures'
_journal_page_first 7
_journal_page_last 9
_journal_paper_doi 10.1515/ncrs-2019-0430
_journal_volume 235
_journal_year 2019
_chemical_formula_moiety 'C11 H18 N4, 2(F6 P)'
_chemical_formula_sum 'C11 H18 F12 N4 P2'
_chemical_formula_weight 496.23
_space_group_crystal_system monoclinic
_space_group_IT_number 14
_space_group_name_Hall '-P 2ybc'
_space_group_name_H-M_alt 'P 1 21/c 1'
_atom_sites_solution_hydrogens geom
_cell_angle_alpha 90
_cell_angle_beta 105.507(3)
_cell_angle_gamma 90
_cell_formula_units_Z 4
_cell_length_a 14.975(3)
_cell_length_b 9.897(2)
_cell_length_c 13.525(3)
_cell_measurement_reflns_used 4266
_cell_measurement_temperature 296(2)
_cell_measurement_theta_max 27.42
_cell_measurement_theta_min 2.50
_cell_volume 1931.5(7)
_computing_cell_refinement 'APEX2, SAINT and SADABS [1]'
_computing_data_collection 'APEX2, SAINT and SADABS [1]'
_computing_data_reduction 'APEX2, SAINT and SADABS [1]'
_computing_structure_refinement 'SHELXL-2014/7 (Sheldrick, 2014) [2]'
_computing_structure_solution 'SHELXL-2014/7 (Sheldrick, 2014) [2]'
_diffrn_ambient_temperature 296(2)
_diffrn_measured_fraction_theta_full 0.997
_diffrn_measured_fraction_theta_max 0.996
_diffrn_measurement_device_type 'Bruker APEX-II CCD'
_diffrn_measurement_method '\f and \w scans'
_diffrn_radiation_monochromator graphite
_diffrn_radiation_source 'sealed tube'
_diffrn_radiation_type MoK\a
_diffrn_radiation_wavelength 0.71073
_diffrn_reflns_av_R_equivalents 0.0428
_diffrn_reflns_av_unetI/netI 0.0388
_diffrn_reflns_Laue_measured_fraction_full 0.997
_diffrn_reflns_Laue_measured_fraction_max 0.996
_diffrn_reflns_limit_h_max 18
_diffrn_reflns_limit_h_min -18
_diffrn_reflns_limit_k_max 11
_diffrn_reflns_limit_k_min -11
_diffrn_reflns_limit_l_max 16
_diffrn_reflns_limit_l_min -16
_diffrn_reflns_number 14106
_diffrn_reflns_point_group_measured_fraction_full 0.997
_diffrn_reflns_point_group_measured_fraction_max 0.996
_diffrn_reflns_theta_full 25.242
_diffrn_reflns_theta_max 25.490
_diffrn_reflns_theta_min 2.495
_exptl_absorpt_coefficient_mu 0.343
_exptl_crystal_colour COLORLESS
_exptl_crystal_density_diffrn 1.707
_exptl_crystal_description BLOCK
_exptl_crystal_F_000 1000
_exptl_crystal_size_max 0.200
_exptl_crystal_size_mid 0.120
_exptl_crystal_size_min 0.120
_refine_diff_density_max 0.461
_refine_diff_density_min -0.245
_refine_diff_density_rms 0.066
_refine_ls_extinction_coef .
_refine_ls_extinction_method none
_refine_ls_goodness_of_fit_ref 1.052
_refine_ls_hydrogen_treatment constr
_refine_ls_matrix_type full
_refine_ls_number_parameters 304
_refine_ls_number_reflns 3570
_refine_ls_number_restraints 0
_refine_ls_restrained_S_all 1.052
_refine_ls_R_factor_all 0.0951
_refine_ls_R_factor_gt 0.0590
_refine_ls_shift/su_max 0.000
_refine_ls_shift/su_mean 0.000
_refine_ls_structure_factor_coef Fsqd
_refine_ls_weighting_details 'w=1/[\s^2^(Fo^2^)+(0.0887P)^2^+1.3127P] where P=(Fo^2^+2Fc^2^)/3'
_refine_ls_weighting_scheme calc
_refine_ls_wR_factor_gt 0.1540
_refine_ls_wR_factor_ref 0.1843
_reflns_Friedel_coverage 0.000
_reflns_Friedel_fraction_full .
_reflns_Friedel_fraction_max .
_reflns_number_gt 2259
_reflns_number_total 3570
_reflns_threshold_expression 'I > 2\s(I)'
_cod_data_source_file suppl_ncrs-2019-0430_suppl.cif
_cod_data_source_block 3686_0m
_cod_original_sg_symbol_H-M 'P 21/c'
_cod_database_code 8104998
_shelx_space_group_comment
;
The symmetry employed for this shelxl refinement is uniquely defined
by the following loop, which should always be used as a source of
symmetry information in preference to the above space-group names.
They are only intended as comments.
;
_shelx_estimated_absorpt_t_min 0.924
_shelx_estimated_absorpt_t_max 0.953

loop_
_space_group_symop_operation_xyz
'x, y, z'
'-x, y+1/2, -z+1/2'
'-x, -y, -z'
'x, -y-1/2, z-1/2'

loop_
_atom_site_label
_atom_site_type_symbol
_atom_site_fract_x
_atom_site_fract_y
_atom_site_fract_z
_atom_site_U_iso_or_equiv
_atom_site_adp_type
_atom_site_occupancy
_atom_site_site_symmetry_order
_atom_site_calc_flag
_atom_site_refinement_flags_posn
_atom_site_refinement_flags_adp
_atom_site_refinement_flags_occupancy
_atom_site_disorder_assembly
_atom_site_disorder_group
C1 C 0.6645(2) 0.7443(3) 0.8722(3) 0.0434(8) Uani 1 1 d . . . A 1
H1 H 0.6896 0.7462 0.9429 0.052 Uiso 1 1 calc R U . A 1
C2 C 0.6085(2) 0.8067(4) 0.7140(3) 0.0511(9) Uani 1 1 d . . . A 1
H2 H 0.5885 0.8614 0.6564 0.061 Uiso 1 1 calc R U . A 1
C3 C 0.6080(2) 0.6723(4) 0.7151(2) 0.0489(9) Uani 1 1 d . . . A 1
H3 H 0.5873 0.6154 0.6589 0.059 Uiso 1 1 calc R U . A 1
C4 C 0.6519(2) 0.4975(3) 0.8549(3) 0.0506(9) Uani 1 1 d . . . A 1
H4A H 0.6150 0.4375 0.8031 0.061 Uiso 1 1 calc R U . A 1
H4B H 0.6273 0.4939 0.9144 0.061 Uiso 1 1 calc R U . A 1
C5 C 0.7932(2) 0.4091(3) 0.9783(3) 0.0497(9) Uani 1 1 d . . . A 1
H5 H 0.7696 0.4094 1.0353 0.060 Uiso 1 1 calc R U . A 1
C6 C 0.8055(3) 0.4347(4) 0.8225(3) 0.0573(10) Uani 1 1 d . . . A 1
H6 H 0.7919 0.4556 0.7530 0.069 Uiso 1 1 calc R U . A 1
C7 C 0.8845(3) 0.3840(4) 0.8796(3) 0.0618(10) Uani 1 1 d . . . A 1
H7 H 0.9364 0.3629 0.8573 0.074 Uiso 1 1 calc R U . A 1
C8 C 0.6570(3) 0.9904(4) 0.8483(4) 0.0737(12) Uani 1 1 d . . . A 1
H8A H 0.6472 0.9966 0.9162 0.088 Uiso 1 1 calc R U . A 1
H8B H 0.6114 1.0474 0.8026 0.088 Uiso 1 1 calc R U . A 1
C9 C 0.7503(3) 1.0400(4) 0.8521(4) 0.0947(17) Uani 1 1 d . . . A 1
H9A H 0.7956 0.9853 0.8988 0.142 Uiso 1 1 calc R U . A 1
H9B H 0.7562 1.1321 0.8752 0.142 Uiso 1 1 calc R U . A 1
H9C H 0.7601 1.0349 0.7849 0.142 Uiso 1 1 calc R U . A 1
C10 C 0.9460(3) 0.3124(4) 1.0663(3) 0.0715(12) Uani 1 1 d . . . A 1
H10A H 1.0071 0.3418 1.0635 0.086 Uiso 1 1 calc R U . A 1
H10B H 0.9351 0.3475 1.1290 0.086 Uiso 1 1 calc R U . A 1
C11 C 0.9437(4) 0.1650(5) 1.0687(5) 0.128(3) Uani 1 1 d . . . A 1
H11A H 0.8889 0.1358 1.0866 0.192 Uiso 1 1 calc R U . A 1
H11B H 0.9976 0.1323 1.1188 0.192 Uiso 1 1 calc R U . A 1
H11C H 0.9432 0.1301 1.0023 0.192 Uiso 1 1 calc R U . A 1
N1 N 0.64354(18) 0.8500(3) 0.8126(2) 0.0442(7) Uani 1 1 d . . . A 1
N2 N 0.64395(17) 0.6342(3) 0.81526(19) 0.0394(6) Uani 1 1 d . . . A 1
N3 N 0.74785(18) 0.4503(3) 0.8840(2) 0.0427(7) Uani 1 1 d . . . A 1
N4 N 0.87592(19) 0.3683(3) 0.9774(2) 0.0518(8) Uani 1 1 d . . . A 1
P1 P 0.85268(7) 0.76085(10) 0.64287(7) 0.0526(3) Uani 1 1 d . . . B 1
P2 P 0.41790(7) 0.75019(8) 0.92372(7) 0.0456(3) Uani 1 1 d . . . C 1
F1 F 0.94425(19) 0.6755(3) 0.6774(2) 0.1064(10) Uani 1 1 d . . . B 1
F2 F 0.76110(15) 0.8502(2) 0.60531(17) 0.0731(7) Uani 1 1 d . . . B 1
F3 F 0.86801(19) 0.7786(3) 0.53140(19) 0.0956(9) Uani 1 1 d . . . B 1
F4 F 0.83498(18) 0.7465(2) 0.75284(17) 0.0730(7) Uani 1 1 d . . . B 1
F5 F 0.91078(18) 0.8945(3) 0.6781(2) 0.0978(9) Uani 1 1 d . . . B 1
F6 F 0.7923(2) 0.6315(3) 0.60493(19) 0.0911(8) Uani 1 1 d . . . B 1
F7 F 0.3756(11) 0.6036(8) 0.9142(8) 0.093(5) Uani 0.54(2) 1 d . . P C 1
F8 F 0.5149(6) 0.679(2) 0.9702(8) 0.109(7) Uani 0.52(2) 1 d . . P C 1
F9 F 0.4634(16) 0.8877(10) 0.9366(10) 0.137(9) Uani 0.51(2) 1 d . . P C 1
F10 F 0.3219(9) 0.810(2) 0.8831(8) 0.131(8) Uani 0.51(3) 1 d . . P C 1
F11 F 0.4338(2) 0.7508(3) 0.81344(19) 0.0959(10) Uani 1 1 d . . . C 1
F12 F 0.4025(2) 0.7486(2) 1.03569(18) 0.0793(8) Uani 1 1 d . . . C 1
F7B F 0.4669(18) 0.6173(13) 0.9337(10) 0.153(10) Uani 0.46(2) 1 d . . P C 2
F8B F 0.5103(7) 0.823(2) 0.9716(8) 0.112(8) Uani 0.48(2) 1 d . . P C 2
F9B F 0.3686(14) 0.8930(12) 0.9073(8) 0.107(7) Uani 0.49(2) 1 d . . P C 2
F10B F 0.3234(10) 0.682(2) 0.8733(7) 0.131(11) Uani 0.49(3) 1 d . . P C 2

loop_
_atom_site_aniso_label
_atom_site_aniso_U_11
_atom_site_aniso_U_22
_atom_site_aniso_U_33
_atom_site_aniso_U_23
_atom_site_aniso_U_13
_atom_site_aniso_U_12
C1 0.0413(18) 0.0455(19) 0.0396(17) -0.0021(14) 0.0045(14) 0.0018(15)
C2 0.050(2) 0.064(2) 0.040(2) 0.0127(17) 0.0136(16) 0.0088(18)
C3 0.0450(19) 0.064(2) 0.0372(18) -0.0094(16) 0.0102(15) -0.0021(17)
C4 0.0414(18) 0.0388(18) 0.072(2) 0.0043(16) 0.0166(17) -0.0032(15)
C5 0.052(2) 0.0453(19) 0.055(2) -0.0027(16) 0.0185(17) -0.0004(16)
C6 0.064(2) 0.058(2) 0.055(2) 0.0056(18) 0.0256(19) 0.0049(19)
C7 0.051(2) 0.062(2) 0.080(3) 0.004(2) 0.031(2) 0.0057(19)
C8 0.096(3) 0.037(2) 0.089(3) -0.0024(19) 0.026(3) 0.006(2)
C9 0.102(4) 0.048(2) 0.114(4) -0.008(2) -0.007(3) -0.017(2)
C10 0.056(2) 0.067(3) 0.076(3) -0.001(2) -0.008(2) 0.004(2)
C11 0.130(5) 0.073(3) 0.130(5) 0.030(3) -0.054(4) -0.002(3)
N1 0.0455(15) 0.0389(15) 0.0480(16) 0.0051(12) 0.0121(12) 0.0049(12)
N2 0.0349(13) 0.0396(15) 0.0423(15) -0.0002(12) 0.0078(11) -0.0007(11)
N3 0.0427(15) 0.0339(14) 0.0530(17) 0.0001(12) 0.0154(13) 0.0002(12)
N4 0.0472(17) 0.0469(17) 0.0598(19) -0.0021(14) 0.0115(14) 0.0000(13)
P1 0.0426(5) 0.0676(7) 0.0456(6) 0.0072(4) 0.0082(4) -0.0034(4)
P2 0.0529(6) 0.0425(5) 0.0420(5) 0.0029(4) 0.0138(4) -0.0019(4)
F1 0.0754(18) 0.132(3) 0.103(2) 0.0170(19) 0.0095(15) 0.0425(18)
F2 0.0617(14) 0.0885(17) 0.0692(14) 0.0188(12) 0.0176(11) 0.0141(12)
F3 0.0767(17) 0.157(3) 0.0619(16) 0.0152(15) 0.0347(13) 0.0093(16)
F4 0.0788(16) 0.0912(18) 0.0471(13) 0.0096(11) 0.0138(11) -0.0067(12)
F5 0.0857(18) 0.095(2) 0.104(2) 0.0044(15) 0.0101(15) -0.0429(16)
F6 0.107(2) 0.0736(16) 0.0840(18) -0.0114(13) 0.0102(14) -0.0280(15)
F7 0.157(12) 0.060(4) 0.079(6) -0.020(3) 0.061(6) -0.043(5)
F8 0.065(5) 0.187(19) 0.079(5) 0.032(7) 0.024(4) 0.042(7)
F9 0.21(2) 0.054(6) 0.146(9) 0.001(5) 0.051(10) -0.069(10)
F10 0.087(8) 0.159(18) 0.134(8) 0.050(11) 0.006(7) 0.064(10)
F11 0.115(2) 0.131(3) 0.0516(15) -0.0011(13) 0.0394(15) -0.0187(17)
F12 0.110(2) 0.0821(18) 0.0542(14) -0.0032(11) 0.0370(14) -0.0087(13)
F7B 0.21(2) 0.068(8) 0.167(10) -0.005(6) 0.018(11) 0.079(12)
F8B 0.074(6) 0.19(2) 0.074(5) -0.042(8) 0.023(4) -0.056(9)
F9B 0.163(17) 0.074(6) 0.100(6) 0.032(5) 0.062(8) 0.061(8)
F10B 0.113(10) 0.21(3) 0.073(6) -0.042(9) 0.035(6) -0.111(14)

loop_
_atom_type_symbol
_atom_type_description
_atom_type_scat_dispersion_real
_atom_type_scat_dispersion_imag
_atom_type_scat_source
C C 0.0033 0.0016 'International Tables Vol C Tables 4.2.6.8 and 6.1.1.4'
H H 0.0000 0.0000 'International Tables Vol C Tables 4.2.6.8 and 6.1.1.4'
F F 0.0171 0.0103 'International Tables Vol C Tables 4.2.6.8 and 6.1.1.4'
N N 0.0061 0.0033 'International Tables Vol C Tables 4.2.6.8 and 6.1.1.4'
P P 0.1023 0.0942 'International Tables Vol C Tables 4.2.6.8 and 6.1.1.4'

loop_
_geom_angle_atom_site_label_1
_geom_angle_atom_site_label_2
_geom_angle_atom_site_label_3
_geom_angle
_geom_angle_site_symmetry_1
_geom_angle_site_symmetry_3
N1 C1 N2 108.7(3) . .
N1 C1 H1 125.6 . .
N2 C1 H1 125.6 . .
C3 C2 N1 107.7(3) . .
C3 C2 H2 126.1 . .
N1 C2 H2 126.1 . .
C2 C3 N2 106.6(3) . .
C2 C3 H3 126.7 . .
N2 C3 H3 126.7 . .
N2 C4 N3 112.1(3) . .
N2 C4 H4A 109.2 . .
N3 C4 H4A 109.2 . .
N2 C4 H4B 109.2 . .
N3 C4 H4B 109.2 . .
H4A C4 H4B 107.9 . .
N4 C5 N3 109.1(3) . .
N4 C5 H5 125.5 . .
N3 C5 H5 125.5 . .
C7 C6 N3 107.5(3) . .
C7 C6 H6 126.3 . .
N3 C6 H6 126.3 . .
C6 C7 N4 107.7(3) . .
C6 C7 H7 126.1 . .
N4 C7 H7 126.1 . .
N1 C8 C9 112.0(4) . .
N1 C8 H8A 109.2 . .
C9 C8 H8A 109.2 . .
N1 C8 H8B 109.2 . .
C9 C8 H8B 109.2 . .
H8A C8 H8B 107.9 . .
C8 C9 H9A 109.5 . .
C8 C9 H9B 109.5 . .
H9A C9 H9B 109.5 . .
C8 C9 H9C 109.5 . .
H9A C9 H9C 109.5 . .
H9B C9 H9C 109.5 . .
C11 C10 N4 112.2(3) . .
C11 C10 H10A 109.2 . .
N4 C10 H10A 109.2 . .
C11 C10 H10B 109.2 . .
N4 C10 H10B 109.2 . .
H10A C10 H10B 107.9 . .
C10 C11 H11A 109.5 . .
C10 C11 H11B 109.5 . .
H11A C11 H11B 109.5 . .
C10 C11 H11C 109.5 . .
H11A C11 H11C 109.5 . .
H11B C11 H11C 109.5 . .
C1 N1 C2 108.5(3) . .
C1 N1 C8 124.5(3) . .
C2 N1 C8 127.0(3) . .
C1 N2 C3 108.5(3) . .
C1 N2 C4 124.8(3) . .
C3 N2 C4 126.5(3) . .
C5 N3 C6 107.8(3) . .
C5 N3 C4 124.5(3) . .
C6 N3 C4 127.7(3) . .
C5 N4 C7 107.9(3) . .
C5 N4 C10 125.3(3) . .
C7 N4 C10 126.8(3) . .
F1 P1 F6 92.22(17) . .
F1 P1 F5 89.66(17) . .
F6 P1 F5 177.88(15) . .
F1 P1 F4 91.40(15) . .
F6 P1 F4 90.43(14) . .
F5 P1 F4 90.52(14) . .
F1 P1 F3 90.32(16) . .
F6 P1 F3 89.81(15) . .
F5 P1 F3 89.18(16) . .
F4 P1 F3 178.26(15) . .
F1 P1 F2 178.15(16) . .
F6 P1 F2 88.73(15) . .
F5 P1 F2 89.37(15) . .
F4 P1 F2 90.19(13) . .
F3 P1 F2 88.09(13) . .
F9 P2 F10 92.5(10) . .
F9 P2 F11 85.8(4) . .
F10 P2 F11 91.4(4) . .
F9 P2 F7 176.8(9) . .
F10 P2 F7 90.5(9) . .
F11 P2 F7 95.0(3) . .
F9 P2 F8 91.1(10) . .
F10 P2 F8 175.7(8) . .
F11 P2 F8 91.3(3) . .
F7 P2 F8 85.9(8) . .
F9 P2 F12 94.3(4) . .
F10 P2 F12 89.1(4) . .
F11 P2 F12 179.49(17) . .
F7 P2 F12 84.9(3) . .
F8 P2 F12 88.2(3) . .

loop_
_geom_bond_atom_site_label_1
_geom_bond_atom_site_label_2
_geom_bond_distance
_geom_bond_site_symmetry_2
C1 N1 1.306(4) .
C1 N2 1.322(4) .
C1 H1 0.9300 .
C2 C3 1.330(5) .
C2 N1 1.365(4) .
C2 H2 0.9300 .
C3 N2 1.370(4) .
C3 H3 0.9300 .
C4 N2 1.449(4) .
C4 N3 1.461(4) .
C4 H4A 0.9700 .
C4 H4B 0.9700 .
C5 N4 1.306(4) .
C5 N3 1.337(4) .
C5 H5 0.9300 .
C6 C7 1.327(5) .
C6 N3 1.358(4) .
C6 H6 0.9300 .
C7 N4 1.372(5) .
C7 H7 0.9300 .
C8 N1 1.467(4) .
C8 C9 1.468(6) .
C8 H8A 0.9700 .
C8 H8B 0.9700 .
C9 H9A 0.9600 .
C9 H9B 0.9600 .
C9 H9C 0.9600 .
C10 C11 1.459(7) .
C10 N4 1.476(5) .
C10 H10A 0.9700 .
C10 H10B 0.9700 .
C11 H11A 0.9600 .
C11 H11B 0.9600 .
C11 H11C 0.9600 .
P1 F1 1.572(3) .
P1 F6 1.572(2) .
P1 F5 1.585(3) .
P1 F4 1.585(2) .
P1 F3 1.594(3) .
P1 F2 1.597(2) .
P2 F9 1.511(8) .
P2 F10 1.516(8) .
P2 F11 1.572(3) .
P2 F7 1.574(6) .
P2 F8 1.587(7) .
P2 F12 1.592(2) .
